data_7018702
loop_
_publ_author_name
'Yu, Xian-Yong'
'Yi, Ping-Gui'
'Ji, Dan-Hong'
'Zeng, Bi-Rong'
'Li, Xiao-Fang'
'Xu, Xin'

_publ_section_title
;
 Study of the coordination and solution structures for the interaction
 systems between diperoxidovanadate complexes and
 4-(pyridin-2-yl)pyrimidine-like ligands.
;
_journal_issue 13
_journal_name_full 'Dalton transactions (Cambridge, England : 2003)'
_journal_page_first 3684
_journal_page_last 3694
_journal_paper_doi 10.1039/c2dt12334g
_journal_volume 41
_journal_year 2012
_chemical_formula_sum 'C9 H18 N5 O8 V'
_chemical_formula_weight 375.22
_chemical_name_systematic
;
?
;
_space_group_IT_number 14
_symmetry_space_group_name_Hall '-P 2ybc'
_symmetry_space_group_name_H-M 'P 1 21/c 1'
_atom_sites_solution_hydrogens geom
_atom_sites_solution_primary direct
_atom_sites_solution_secondary difmap
_audit_creation_method SHELXL-97
_cell_angle_alpha 90.00
_cell_angle_beta 98.622(4)
_cell_angle_gamma 90.00
_cell_formula_units_Z 4
_cell_length_a 7.2721(16)
_cell_length_b 16.236(4)
_cell_length_c 12.963(3)
_cell_measurement_temperature 173(2)
_cell_volume 1513.2(6)
_computing_structure_refinement 'SHELXL-97 (Sheldrick, 1997)'
_computing_structure_solution 'SHELXS-97 (Sheldrick, 1990)'
_diffrn_ambient_temperature 173(2)
_diffrn_measured_fraction_theta_full 0.944
_diffrn_measured_fraction_theta_max 0.944
_diffrn_radiation_monochromator graphite
_diffrn_radiation_source 'fine-focus sealed tube'
_diffrn_radiation_type MoK\a
_diffrn_radiation_wavelength 0.71073
_diffrn_reflns_av_R_equivalents 0.0444
_diffrn_reflns_av_sigmaI/netI 0.0434
_diffrn_reflns_limit_h_max 9
_diffrn_reflns_limit_h_min -9
_diffrn_reflns_limit_k_max 21
_diffrn_reflns_limit_k_min -20
_diffrn_reflns_limit_l_max 16
_diffrn_reflns_limit_l_min -17
_diffrn_reflns_number 12607
_diffrn_reflns_theta_full 28.26
_diffrn_reflns_theta_max 28.26
_diffrn_reflns_theta_min 2.02
_exptl_absorpt_coefficient_mu 0.706
_exptl_absorpt_correction_T_max 0.887
_exptl_absorpt_correction_T_min 0.866
_exptl_absorpt_correction_type multi-scan
_exptl_crystal_density_diffrn 1.647
_exptl_crystal_density_method 'not measured'
_exptl_crystal_F_000 776
_exptl_crystal_size_max 0.38
_exptl_crystal_size_mid 0.17
_exptl_crystal_size_min 0.17
_refine_diff_density_max 1.672
_refine_diff_density_min -0.673
_refine_diff_density_rms 0.140
_refine_ls_extinction_method none
_refine_ls_goodness_of_fit_ref 1.289
_refine_ls_hydrogen_treatment mixed
_refine_ls_matrix_type full
_refine_ls_number_parameters 238
_refine_ls_number_reflns 3537
_refine_ls_number_restraints 19
_refine_ls_restrained_S_all 1.360
_refine_ls_R_factor_all 0.0972
_refine_ls_R_factor_gt 0.0916
_refine_ls_shift/su_max 0.002
_refine_ls_shift/su_mean 0.000
_refine_ls_structure_factor_coef Fsqd
_refine_ls_weighting_details 'calc w=1/[\s^2^(Fo^2^)+(0.0895P)^2^+4.1539P] where P=(Fo^2^+2Fc^2^)/3'
_refine_ls_weighting_scheme calc
_refine_ls_wR_factor_gt 0.2173
_refine_ls_wR_factor_ref 0.2211
_reflns_number_gt 3314
_reflns_number_total 3537
_reflns_threshold_expression >2sigma(I)
_cod_data_source_file c2dt12334g.txt
_cod_data_source_block a
_cod_original_sg_symbol_H-M 'P 21/c'
_cod_database_code 7018702

loop_
_symmetry_equiv_pos_as_xyz
'x, y, z'
'-x, y+1/2, -z+1/2'
'-x, -y, -z'
'x, -y-1/2, z-1/2'

loop_
_atom_site_label
_atom_site_type_symbol
_atom_site_fract_x
_atom_site_fract_y
_atom_site_fract_z
_atom_site_U_iso_or_equiv
_atom_site_adp_type
_atom_site_occupancy
_atom_site_symmetry_multiplicity
_atom_site_calc_flag
_atom_site_refinement_flags
V1 V 0.28394(11) 0.28867(4) 0.45660(6) 0.0193(3) Uani 1 1 d .
O1 O 0.3389(5) 0.2158(2) 0.5393(3) 0.0300(8) Uani 1 1 d .
O2 O 0.5257(5) 0.3235(2) 0.4366(3) 0.0261(7) Uani 1 1 d .
O3 O 0.0203(5) 0.2923(2) 0.4533(3) 0.0381(9) Uani 1 1 d .
O4 O 0.4376(5) 0.2679(2) 0.3548(3) 0.0288(8) Uani 1 1 d .
N1 N 0.3012(5) 0.3801(2) 0.5753(3) 0.0226(8) Uani 1 1 d .
O5 O 0.0804(6) 0.2431(2) 0.3689(3) 0.0374(9) Uani 1 1 d .
N2 N 0.2163(5) 0.4200(2) 0.3749(3) 0.0218(8) Uani 1 1 d .
N3 N 0.1750(8) 0.3766(3) 0.2048(4) 0.0422(12) Uani 1 1 d .
H3A H 0.1949 0.3269 0.2266 0.051 Uiso 1 1 calc R
H3B H 0.1519 0.3865 0.1390 0.051 Uiso 1 1 calc R
N6 N 0.1471(8) 0.5148(3) 0.2345(4) 0.0392(11) Uani 1 1 d .
C12 C 0.1798(7) 0.4380(3) 0.2729(4) 0.0255(10) Uani 1 1 d .
C13 C 0.2660(6) 0.4606(3) 0.5529(4) 0.0204(9) Uani 1 1 d .
C14 C 0.2762(8) 0.5190(3) 0.6324(4) 0.0309(11) Uani 1 1 d .
H14A H 0.2505 0.5740 0.6163 0.037 Uiso 1 1 calc R
C15 C 0.2229(6) 0.4827(3) 0.4423(4) 0.0215(9) Uani 1 1 d .
C17 C 0.1916(8) 0.5633(3) 0.4092(4) 0.0317(11) Uani 1 1 d .
H17A H 0.1965 0.6070 0.4560 0.038 Uiso 1 1 calc R
C18 C 0.3464(8) 0.3582(3) 0.6750(4) 0.0325(11) Uani 1 1 d .
H18A H 0.3689 0.3028 0.6903 0.039 Uiso 1 1 calc R
C19 C 0.3612(10) 0.4127(4) 0.7558(4) 0.0408(14) Uani 1 1 d .
H19A H 0.3956 0.3948 0.8242 0.049 Uiso 1 1 calc R
C20 C 0.3242(9) 0.4952(3) 0.7345(4) 0.0392(14) Uani 1 1 d .
H20A H 0.3318 0.5336 0.7882 0.047 Uiso 1 1 calc R
C21 C 0.1531(10) 0.5747(3) 0.3033(5) 0.0427(15) Uani 1 1 d .
H21A H 0.1298 0.6280 0.2786 0.051 Uiso 1 1 calc R
O3W O 0.0704(8) 0.0824(3) 0.4570(4) 0.0518(12) Uani 1 1 d D
N8 N 0.7452(6) 0.2923(3) 0.2448(3) 0.0311(10) Uani 1 1 d D
H108 H 0.662(5) 0.289(4) 0.273(4) 0.037 Uiso 1 1 d D
O2W O -0.2474(6) 0.1946(3) 0.5335(4) 0.0449(11) Uani 1 1 d D
H102 H -0.163(6) 0.211(4) 0.505(5) 0.054 Uiso 1 1 d D
H202 H -0.326(6) 0.225(4) 0.504(5) 0.054 Uiso 1 1 d D
O4W O 0.3392(11) -0.0279(4) 0.5244(6) 0.089(2) Uani 1 1 d D
H308 H 0.815(7) 0.259(3) 0.263(6) 0.107 Uiso 1 1 d D
H208 H 0.791(9) 0.334(2) 0.257(6) 0.107 Uiso 1 1 d D
H408 H 0.715(8) 0.289(5) 0.1867(11) 0.107 Uiso 1 1 d D
H103 H 0.089(15) 0.126(4) 0.423(6) 0.107 Uiso 1 1 d D
H203 H 0.006(14) 0.062(6) 0.402(5) 0.107 Uiso 1 1 d D
H104 H 0.321(13) -0.0788(16) 0.511(9) 0.107 Uiso 1 1 d D
H204 H 0.232(6) -0.006(5) 0.511(9) 0.107 Uiso 1 1 d D

loop_
_atom_site_aniso_label
_atom_site_aniso_U_11
_atom_site_aniso_U_22
_atom_site_aniso_U_33
_atom_site_aniso_U_23
_atom_site_aniso_U_13
_atom_site_aniso_U_12
V1 0.0190(4) 0.0135(4) 0.0240(4) 0.0002(3) -0.0009(3) -0.0023(3)
O1 0.037(2) 0.0181(16) 0.0342(19) 0.0050(13) 0.0028(16) 0.0003(14)
O2 0.0196(16) 0.0237(16) 0.0340(19) -0.0001(14) 0.0003(14) -0.0049(13)
O3 0.0260(19) 0.039(2) 0.048(2) 0.0054(18) 0.0030(17) -0.0071(16)
O4 0.0341(19) 0.0219(16) 0.0318(18) -0.0065(14) 0.0092(15) 0.0009(14)
N1 0.0235(19) 0.0184(18) 0.0249(19) 0.0007(15) 0.0003(16) -0.0003(15)
O5 0.034(2) 0.036(2) 0.038(2) 0.0025(17) -0.0099(17) -0.0144(17)
N2 0.0207(18) 0.0191(18) 0.0250(19) 0.0029(15) 0.0016(15) 0.0016(14)
N3 0.071(4) 0.030(2) 0.024(2) 0.0024(18) 0.003(2) 0.014(2)
N6 0.058(3) 0.027(2) 0.030(2) 0.0076(18) -0.001(2) -0.004(2)
C12 0.026(2) 0.023(2) 0.026(2) 0.0021(18) 0.0018(19) 0.0024(18)
C13 0.017(2) 0.017(2) 0.027(2) -0.0007(17) 0.0006(17) -0.0032(16)
C14 0.040(3) 0.020(2) 0.032(3) -0.0044(19) 0.003(2) -0.006(2)
C15 0.018(2) 0.017(2) 0.028(2) 0.0007(17) 0.0001(17) -0.0013(16)
C17 0.038(3) 0.016(2) 0.038(3) -0.0022(19) -0.005(2) -0.001(2)
C18 0.044(3) 0.023(2) 0.028(3) 0.003(2) -0.003(2) 0.001(2)
C19 0.066(4) 0.033(3) 0.021(2) 0.001(2) -0.001(2) -0.006(3)
C20 0.061(4) 0.025(3) 0.030(3) -0.007(2) 0.003(3) -0.010(2)
C21 0.063(4) 0.021(2) 0.040(3) 0.008(2) -0.006(3) -0.002(2)
O3W 0.085(4) 0.031(2) 0.040(2) -0.0005(18) 0.009(2) -0.011(2)
N8 0.0187(19) 0.053(3) 0.0211(19) -0.0003(19) 0.0003(16) 0.0007(19)
O2W 0.039(2) 0.041(2) 0.054(3) 0.010(2) 0.002(2) 0.0059(19)
O4W 0.127(6) 0.036(3) 0.089(4) 0.006(3) -0.033(4) -0.014(3)

loop_
_atom_type_symbol
_atom_type_description
_atom_type_scat_dispersion_real
_atom_type_scat_dispersion_imag
_atom_type_scat_source
C C 0.0033 0.0016 'International Tables Vol C Tables 4.2.6.8 and 6.1.1.4'
H H 0.0000 0.0000 'International Tables Vol C Tables 4.2.6.8 and 6.1.1.4'
N N 0.0061 0.0033 'International Tables Vol C Tables 4.2.6.8 and 6.1.1.4'
O O 0.0106 0.0060 'International Tables Vol C Tables 4.2.6.8 and 6.1.1.4'
V V 0.3005 0.5294 'International Tables Vol C Tables 4.2.6.8 and 6.1.1.4'

loop_
_geom_angle_atom_site_label_1
_geom_angle_atom_site_label_2
_geom_angle_atom_site_label_3
_geom_angle
O1 V1 O5 102.03(18)
O1 V1 O4 102.78(18)
O5 V1 O4 90.12(18)
O1 V1 O2 99.62(18)
O5 V1 O2 134.12(18)
O4 V1 O2 45.56(15)
O1 V1 O3 100.73(19)
O5 V1 O3 45.71(19)
O4 V1 O3 133.48(18)
O2 V1 O3 158.81(17)
O1 V1 N1 92.84(17)
O5 V1 N1 131.92(18)
O4 V1 N1 130.90(16)
O2 V1 N1 86.30(15)
O3 V1 N1 86.85(17)
O1 V1 N2 164.44(16)
O5 V1 N2 89.57(16)
O4 V1 N2 87.36(15)
O2 V1 N2 78.94(14)
O3 V1 N2 79.87(15)
N1 V1 N2 71.63(14)
O4 O2 V1 66.56(19)
O5 O3 V1 65.9(2)
O2 O4 V1 67.88(19)
C18 N1 C13 118.4(4)
C18 N1 V1 119.6(3)
C13 N1 V1 122.0(3)
O3 O5 V1 68.4(2)
C15 N2 C12 117.5(4)
C15 N2 V1 113.7(3)
C12 N2 V1 128.7(3)
C21 N6 C12 116.5(5)
N3 C12 N2 118.3(4)
N3 C12 N6 117.5(5)
N2 C12 N6 124.2(5)
N1 C13 C14 120.7(4)
N1 C13 C15 116.8(4)
C14 C13 C15 122.5(4)
C20 C14 C13 119.9(5)
N2 C15 C17 121.9(4)
N2 C15 C13 115.8(4)
C17 C15 C13 122.3(4)
C21 C17 C15 115.8(5)
N1 C18 C19 123.4(5)
C18 C19 C20 118.9(5)
C14 C20 C19 118.6(5)
N6 C21 C17 124.0(5)

loop_
_geom_bond_atom_site_label_1
_geom_bond_atom_site_label_2
_geom_bond_distance
V1 O1 1.606(3)
V1 O5 1.878(4)
V1 O4 1.882(4)
V1 O2 1.901(3)
V1 O3 1.912(4)
V1 N1 2.128(4)
V1 N2 2.399(4)
O2 O4 1.465(5)
O3 O5 1.472(6)
N1 C18 1.334(6)
N1 C13 1.355(6)
N2 C15 1.337(6)
N2 C12 1.341(6)
N3 C12 1.329(7)
N6 C21 1.317(8)
N6 C12 1.350(6)
C13 C14 1.394(7)
C13 C15 1.465(7)
C14 C20 1.373(8)
C15 C17 1.387(6)
C17 C21 1.372(8)
C18 C19 1.363(8)
C19 C20 1.387(8)
